data_8102894
loop_
_publ_author_name
'Kudla, C.'
'Orucoglu, E.'
'Prots, Yu.'
'Kreiner, G.'

_publ_section_title
;
Crystal structure of mono(silver, gallium) trimagnesium, Ag~0.55~Ga~0.45~Mg~3~
;
_journal_issue 2
_journal_name_full 'Zeitschrift f\"ur Kristallographie - New Crystal Structures'
_journal_page_first 123
_journal_page_last 124
_journal_volume 220
_journal_year 2005
_chemical_formula_sum 'Ag9.8 Ga8.2 Mg54'
_chemical_formula_weight 2941.5
_space_group_IT_number 148
_symmetry_cell_setting trigonal
_symmetry_space_group_name_Hall '-R 3'
_symmetry_space_group_name_H-M 'R -3 :H'
_atom_sites_solution_primary direct
_atom_sites_solution_secondary difmap
_audit_creation_date 2004-02-13T07:48:03-00:00
_audit_creation_method 'WinGX routine CIF_UPDATE'
_cell_angle_alpha 90
_cell_angle_beta 90
_cell_angle_gamma 120
_cell_formula_units_Z 1
_cell_length_a 8.2482(11)
_cell_length_b 8.2482(11)
_cell_length_c 25.658(4)
_cell_measurement_temperature 293(2)
_cell_volume 1511.7(4)
_computing_data_collection 'CrystalClear (Rigaku Corp., 2000)'
_computing_data_reduction 'CrystalClear (Rigaku Corp., 2000)'
_computing_structure_refinement 'SHELXL-97 (Sheldrick, 1997)'
_computing_structure_solution 'SHELXL-97 (Sheldrick, 1997)'
_diffrn_ambient_temperature 295.1500
_diffrn_detector_area_resol_mean 14.6306
_diffrn_measurement_details
;
scan:
    Number of images: 400
               Slice: -30.0000 - 210.0000
         Image width: 0.6000
            Exp time: 55.0000
       Rotation axis: Phi
               Omega: 0.0000
                 Chi: 0.0000
                 Phi: 0.0000
                 XTD: 42.4200
              2theta: -25.0000
scan:
    Number of images: 95
               Slice: -38.0000 - 19.0000
         Image width: 0.6000
            Exp time: 55.0000
       Rotation axis: Omega
               Omega: 0.0000
                 Chi: -90.0000
                 Phi: 85.0000
                 XTD: 42.4200
              2theta: -25.0000

;
_diffrn_measurement_device 'Rigaku AFC7'
_diffrn_measurement_method oscillation
_diffrn_radiation_detector 'Mercury70 (2x2 bin mode)'
_diffrn_radiation_monochromator 'Graphite Monochromator'
_diffrn_radiation_source 'Sealed Tube'
_diffrn_radiation_type 'Mo K\a'
_diffrn_radiation_wavelength 0.7107
_diffrn_reflns_av_R_equivalents 0.021
_diffrn_reflns_av_sigmaI/netI 0.022
_diffrn_reflns_limit_h_max 12
_diffrn_reflns_limit_h_min -11
_diffrn_reflns_limit_k_max 11
_diffrn_reflns_limit_k_min -10
_diffrn_reflns_limit_l_max 38
_diffrn_reflns_limit_l_min -38
_diffrn_reflns_number 4366
_diffrn_reflns_reduction_process 'Lp corrections applied'
_diffrn_reflns_theta_full 31.99
_diffrn_reflns_theta_max 31.99
_diffrn_reflns_theta_min 2.38
_diffrn_source_current 40.0000
_diffrn_source_power 2.0000
_diffrn_source_voltage 50.0000
_exptl_absorpt_coefficient_mu 7.255
_exptl_crystal_colour silver
_exptl_crystal_density_diffrn 3.231
_exptl_crystal_density_method 'not measured'
_exptl_crystal_description irregular
_exptl_crystal_F_000 1363
_exptl_crystal_size_max 0.120
_exptl_crystal_size_mid 0.060
_exptl_crystal_size_min 0.025
_refine_diff_density_max 1.799
_refine_diff_density_min -0.865
_refine_ls_extinction_method none
_refine_ls_goodness_of_fit_ref 1.227
_refine_ls_matrix_type full
_refine_ls_number_parameters 38
_refine_ls_number_reflns 1157
_refine_ls_number_restraints 0
_refine_ls_restrained_S_all 1.227
_refine_ls_R_factor_all 0.035
_refine_ls_R_factor_gt 0.031
_refine_ls_shift/su_max 0.001
_refine_ls_shift/su_mean 0.000
_refine_ls_structure_factor_coef Fsqd
_refine_ls_weighting_details 'calc w=1/[\s^2^(Fo^2^)+(0.0145P)^2^+7.9492P] where P=(Fo^2^+2Fc^2^)/3'
_refine_ls_weighting_scheme calc
_refine_ls_wR_factor_gt 0.058
_refine_ls_wR_factor_ref 0.060
_reflns_number_gt 1072
_reflns_number_total 1157
_reflns_threshold_expression >2sigma(I)
_cod_data_source_file 409819.cff
_cod_data_source_block ck_0105
_cod_original_sg_symbol_H-M 'R -3'
_cod_original_formula_sum 'Ag9.80 Ga8.20 Mg54'
_cod_database_code 8102894

loop_
_symmetry_equiv_pos_as_xyz
'x, y, z'
'-y, x-y, z'
'-x+y, -x, z'
'x+2/3, y+1/3, z+1/3'
'-y+2/3, x-y+1/3, z+1/3'
'-x+y+2/3, -x+1/3, z+1/3'
'x+1/3, y+2/3, z+2/3'
'-y+1/3, x-y+2/3, z+2/3'
'-x+y+1/3, -x+2/3, z+2/3'
'-x, -y, -z'
'y, -x+y, -z'
'x-y, x, -z'
'-x+2/3, -y+1/3, -z+1/3'
'y+2/3, -x+y+1/3, -z+1/3'
'x-y+2/3, x+1/3, -z+1/3'
'-x+1/3, -y+2/3, -z+2/3'
'y+1/3, -x+y+2/3, -z+2/3'
'x-y+1/3, x+2/3, -z+2/3'

loop_
_atom_site_label
_atom_site_type_symbol
_atom_site_fract_x
_atom_site_fract_y
_atom_site_fract_z
_atom_site_U_iso_or_equiv
_atom_site_adp_type
_atom_site_occupancy
_atom_site_symmetry_multiplicity
_atom_site_Wyckoff_symbol
Ag1 Ag 0.00375(3) 0.32566(3) 0.246871(8) 0.01553(10) Uani 0.545(9) 18 f
Ga1 Ga 0.00375(3) 0.32566(3) 0.246871(8) 0.01553(10) Uani 0.458(9) 18 f
Mg1 Mg 0.02365(14) 0.31745(15) 0.13653(4) 0.0217(3) Uani 1 18 f
Mg2 Mg 0.40736(16) 0.10064(16) 0.02158(4) 0.0232(3) Uani 1 18 f
Mg3 Mg 0.0000 0.0000 0.06275(8) 0.0235(4) Uani 1 6 c
Mg4 Mg 0.0000 0.0000 0.21454(7) 0.0204(4) Uani 1 6 c
Mg5 Mg 0.0000 0.0000 0.40894(7) 0.0207(4) Uani 1 6 c

loop_
_atom_site_aniso_label
_atom_site_aniso_U_11
_atom_site_aniso_U_22
_atom_site_aniso_U_33
_atom_site_aniso_U_23
_atom_site_aniso_U_13
_atom_site_aniso_U_12
Ag1 0.01665(14) 0.01346(14) 0.01487(13) 0.00103(7) 0.00041(7) 0.00631(10)
Ga1 0.01665(14) 0.01346(14) 0.01487(13) 0.00103(7) 0.00041(7) 0.00631(10)
Mg1 0.0212(5) 0.0303(6) 0.0173(4) 0.0019(4) 0.0017(4) 0.0157(5)
Mg2 0.0281(6) 0.0272(6) 0.0195(4) -0.0040(4) 0.0008(4) 0.0178(5)
Mg3 0.0166(5) 0.0166(5) 0.0371(10) 0.000 0.000 0.0083(3)
Mg4 0.0143(5) 0.0143(5) 0.0327(9) 0.000 0.000 0.0071(2)
Mg5 0.0146(5) 0.0146(5) 0.0327(9) 0.000 0.000 0.0073(2)

loop_
_atom_type_symbol
_atom_type_description
_atom_type_scat_dispersion_real
_atom_type_scat_dispersion_imag
_atom_type_scat_source
Ag Ag -0.8971 1.1015 'International Tables Vol C Tables 4.2.6.8 and 6.1.1.4'
Ga Ga 0.2307 1.6083 'International Tables Vol C Tables 4.2.6.8 and 6.1.1.4'
Mg Mg 0.0486 0.0363 'International Tables Vol C Tables 4.2.6.8 and 6.1.1.4'

loop_
_geom_angle_atom_site_label_1
_geom_angle_atom_site_label_2
_geom_angle_atom_site_label_3
_geom_angle
_geom_angle_site_symmetry_1
_geom_angle_site_symmetry_3
_geom_angle_publ_flag
Mg5 Ag1 Mg4 122.476(14) 16 . ?
Mg5 Ag1 Mg2 136.82(5) 16 14_455 ?
Mg4 Ag1 Mg2 70.25(4) . 14_455 ?
Mg5 Ag1 Mg1 94.88(5) 16 . ?
Mg4 Ag1 Mg1 69.77(4) . . ?
Mg2 Ag1 Mg1 126.50(3) 14_455 . ?
Mg5 Ag1 Mg1 67.62(3) 16 14_455 ?
Mg4 Ag1 Mg1 136.05(4) . 14_455 ?
Mg2 Ag1 Mg1 135.37(3) 14_455 14_455 ?
Mg1 Ag1 Mg1 66.66(3) . 14_455 ?
Mg5 Ag1 Mg3 115.040(17) 16 13_455 ?
Mg4 Ag1 Mg3 122.483(12) . 13_455 ?
Mg2 Ag1 Mg3 68.82(3) 14_455 13_455 ?
Mg1 Ag1 Mg3 106.23(4) . 13_455 ?
Mg1 Ag1 Mg3 66.58(3) 14_455 13_455 ?
Mg5 Ag1 Mg2 69.31(4) 16 4_455 ?
Mg4 Ag1 Mg2 119.15(4) . 4_455 ?
Mg2 Ag1 Mg2 69.19(2) 14_455 4_455 ?
Mg1 Ag1 Mg2 164.14(3) . 4_455 ?
Mg1 Ag1 Mg2 104.56(3) 14_455 4_455 ?
Mg3 Ag1 Mg2 80.59(4) 13_455 4_455 ?
Mg5 Ag1 Mg2 75.65(3) 16 13 ?
Mg4 Ag1 Mg2 66.43(3) . 13 ?
Mg2 Ag1 Mg2 73.76(4) 14_455 13 ?
Mg1 Ag1 Mg2 118.68(3) . 13 ?
Mg1 Ag1 Mg2 143.26(3) 14_455 13 ?
Mg3 Ag1 Mg2 133.05(4) 13_455 13 ?
Mg2 Ag1 Mg2 59.91(3) 4_455 13 ?
Mg5 Ag1 Mg1 159.07(4) 16 13_455 ?
Mg4 Ag1 Mg1 62.35(2) . 13_455 ?
Mg2 Ag1 Mg1 63.74(3) 14_455 13_455 ?
Mg1 Ag1 Mg1 66.82(3) . 13_455 ?
Mg1 Ag1 Mg1 94.74(4) 14_455 13_455 ?
Mg3 Ag1 Mg1 64.02(3) 13_455 13_455 ?
Mg2 Ag1 Mg1 128.43(3) 4_455 13_455 ?
Mg2 Ag1 Mg1 121.32(3) 13 13_455 ?
Mg5 Ag1 Mg1 63.14(3) 16 15 ?
Mg4 Ag1 Mg1 60.70(2) . 15 ?
Mg2 Ag1 Mg1 121.74(3) 14_455 15 ?
Mg1 Ag1 Mg1 62.39(3) . 15 ?
Mg1 Ag1 Mg1 102.36(4) 14_455 15 ?
Mg3 Ag1 Mg1 167.36(4) 13_455 15 ?
Mg2 Ag1 Mg1 109.03(3) 4_455 15 ?
Mg2 Ag1 Mg1 59.49(3) 13 15 ?
Mg1 Ag1 Mg1 112.77(4) 13_455 15 ?
Ag1 Mg1 Ga1 120.47(4) . 15 ?
Ag1 Mg1 Ag1 120.47(4) . 15 ?
Ga1 Mg1 Ag1 0.000(12) 15 15 ?
Ag1 Mg1 Mg4 94.55(5) . 13_455 ?
Ga1 Mg1 Mg4 144.49(5) 15 13_455 ?
Ag1 Mg1 Mg4 144.49(5) 15 13_455 ?
Ag1 Mg1 Ag1 113.18(3) . 13_455 ?
Ga1 Mg1 Ag1 110.01(3) 15 13_455 ?
Ag1 Mg1 Ag1 110.01(3) 15 13_455 ?
Mg4 Mg1 Ag1 54.41(2) 13_455 13_455 ?
Ag1 Mg1 Ga1 113.18(3) . 13_455 ?
Ga1 Mg1 Ga1 110.01(3) 15 13_455 ?
Ag1 Mg1 Ga1 110.01(3) 15 13_455 ?
Mg4 Mg1 Ga1 54.41(2) 13_455 13_455 ?
Ag1 Mg1 Ga1 0.000(17) 13_455 13_455 ?
Ag1 Mg1 Mg2 157.61(5) . 2 ?
Ga1 Mg1 Mg2 81.90(3) 15 2 ?
Ag1 Mg1 Mg2 81.90(3) 15 2 ?
Mg4 Mg1 Mg2 63.09(5) 13_455 2 ?
Ag1 Mg1 Mg2 53.91(3) 13_455 2 ?
Ga1 Mg1 Mg2 53.91(3) 13_455 2 ?
Ag1 Mg1 Mg1 64.35(4) . 15 ?
Ga1 Mg1 Mg1 56.12(2) 15 15 ?
Ag1 Mg1 Mg1 56.12(2) 15 15 ?
Mg4 Mg1 Mg1 157.74(6) 13_455 15 ?
Ag1 Mg1 Mg1 138.55(4) 13_455 15 ?
Ga1 Mg1 Mg1 138.55(4) 13_455 15 ?
Mg2 Mg1 Mg1 137.95(5) 2 15 ?
Ag1 Mg1 Mg1 57.21(4) . 14_455 ?
Ga1 Mg1 Mg1 129.94(2) 15 14_455 ?
Ag1 Mg1 Mg1 129.94(2) 15 14_455 ?
Mg4 Mg1 Mg1 62.79(4) 13_455 14_455 ?
Ag1 Mg1 Mg1 115.56(4) 13_455 14_455 ?
Ga1 Mg1 Mg1 115.56(4) 13_455 14_455 ?
Mg2 Mg1 Mg1 108.88(5) 2 14_455 ?
Mg1 Mg1 Mg1 97.82(4) 15 14_455 ?
Ag1 Mg1 Mg5 120.24(5) . 7_554 ?
Ga1 Mg1 Mg5 54.77(2) 15 7_554 ?
Ag1 Mg1 Mg5 54.77(2) 15 7_554 ?
Mg4 Mg1 Mg5 104.24(4) 13_455 7_554 ?
Ag1 Mg1 Mg5 123.99(4) 13_455 7_554 ?
Ga1 Mg1 Mg5 123.99(4) 13_455 7_554 ?
Mg2 Mg1 Mg5 70.13(4) 2 7_554 ?
Mg1 Mg1 Mg5 82.36(3) 15 7_554 ?
Mg1 Mg1 Mg5 82.36(3) 14_455 7_554 ?
Ag1 Mg1 Mg3 129.61(5) . . ?
Ga1 Mg1 Mg3 56.76(2) 15 . ?
Ag1 Mg1 Mg3 56.76(2) 15 . ?
Mg4 Mg1 Mg3 106.61(4) 13_455 . ?
Ag1 Mg1 Mg3 55.019(19) 13_455 . ?
Ga1 Mg1 Mg3 55.019(19) 13_455 . ?
Mg2 Mg1 Mg3 61.63(4) 2 . ?
Mg1 Mg1 Mg3 93.13(4) 15 . ?
Mg1 Mg1 Mg3 169.03(5) 14_455 . ?
Mg5 Mg1 Mg3 98.42(4) 7_554 . ?
Ga1 Mg2 Ag1 0.000(12) 15 15 ?
Ga1 Mg2 Ga1 135.16(4) 15 7_544 ?
Ag1 Mg2 Ga1 135.16(4) 15 7_544 ?
Ga1 Mg2 Ag1 135.16(4) 15 7_544 ?
Ag1 Mg2 Ag1 135.16(4) 15 7_544 ?
Ga1 Mg2 Ag1 0.000(2) 7_544 7_544 ?
Ga1 Mg2 Mg2 159.12(6) 15 10_655 ?
Ag1 Mg2 Mg2 159.12(6) 15 10_655 ?
Ga1 Mg2 Mg2 63.18(3) 7_544 10_655 ?
Ag1 Mg2 Mg2 63.18(3) 7_544 10_655 ?
Ga1 Mg2 Ag1 103.90(3) 15 13 ?
Ag1 Mg2 Ag1 103.90(3) 15 13 ?
Ga1 Mg2 Ag1 120.09(3) 7_544 13 ?
Ag1 Mg2 Ag1 120.09(3) 7_544 13 ?
Mg2 Mg2 Ag1 56.91(4) 10_655 13 ?
Ga1 Mg2 Ga1 103.90(3) 15 13 ?
Ag1 Mg2 Ga1 103.90(3) 15 13 ?
Ga1 Mg2 Ga1 120.09(3) 7_544 13 ?
Ag1 Mg2 Ga1 120.09(3) 7_544 13 ?
Mg2 Mg2 Ga1 56.91(4) 10_655 13 ?
Ag1 Mg2 Ga1 0.000(10) 13 13 ?
Ga1 Mg2 Mg1 62.34(3) 15 3 ?
Ag1 Mg2 Mg1 62.34(3) 15 3 ?
Ga1 Mg2 Mg1 146.07(5) 7_544 3 ?
Ag1 Mg2 Mg1 146.07(5) 7_544 3 ?
Mg2 Mg2 Mg1 108.85(6) 10_655 3 ?
Ag1 Mg2 Mg1 62.25(3) 13 3 ?
Ga1 Mg2 Mg1 62.25(3) 13 3 ?
Ga1 Mg2 Mg3 56.71(3) 15 . ?
Ag1 Mg2 Mg3 56.71(3) 15 . ?
Ga1 Mg2 Mg3 102.36(5) 7_544 . ?
Ag1 Mg2 Mg3 102.36(5) 7_544 . ?
Mg2 Mg2 Mg3 137.84(6) 10_655 . ?
Ag1 Mg2 Mg3 121.18(5) 13 . ?
Ga1 Mg2 Mg3 121.18(5) 13 . ?
Mg1 Mg2 Mg3 59.92(4) 3 . ?
Ga1 Mg2 Mg5 110.11(4) 15 13 ?
Ag1 Mg2 Mg5 110.11(4) 15 13 ?
Ga1 Mg2 Mg5 53.88(3) 7_544 13 ?
Ag1 Mg2 Mg5 53.88(3) 7_544 13 ?
Mg2 Mg2 Mg5 70.80(4) 10_655 13 ?
Ag1 Mg2 Mg5 103.56(3) 13 13 ?
Ga1 Mg2 Mg5 103.56(3) 13 13 ?
Mg1 Mg2 Mg5 158.72(5) 3 13 ?
Mg3 Mg2 Mg5 134.93(4) . 13 ?
Ga1 Mg2 Mg4 54.80(2) 15 13 ?
Ag1 Mg2 Mg4 54.80(2) 15 13 ?
Ga1 Mg2 Mg4 154.23(5) 7_544 13 ?
Ag1 Mg2 Mg4 154.23(5) 7_544 13 ?
Mg2 Mg2 Mg4 104.32(5) 10_655 13 ?
Ag1 Mg2 Mg4 52.730(18) 13 13 ?
Ga1 Mg2 Mg4 52.730(18) 13 13 ?
Mg1 Mg2 Mg4 57.50(3) 3 13 ?
Mg3 Mg2 Mg4 101.34(4) . 13 ?
Mg5 Mg2 Mg4 101.49(4) 13 13 ?
Ga1 Mg2 Mg2 127.39(3) 15 11 ?
Ag1 Mg2 Mg2 127.39(3) 15 11 ?
Ga1 Mg2 Mg2 54.24(3) 7_544 11 ?
Ag1 Mg2 Mg2 54.24(3) 7_544 11 ?
Mg2 Mg2 Mg2 69.23(6) 10_655 11 ?
Ag1 Mg2 Mg2 101.82(4) 13 11 ?
Ga1 Mg2 Mg2 101.82(4) 13 11 ?
Mg1 Mg2 Mg2 91.84(4) 3 11 ?
Mg3 Mg2 Mg2 70.70(2) . 11 ?
Mg5 Mg2 Mg2 107.22(5) 13 11 ?
Mg4 Mg2 Mg2 145.83(5) 13 11 ?
Ga1 Mg3 Ag1 0.000(12) 14_445 14_445 ?
Ga1 Mg3 Ga1 115.65(3) 14_445 15 ?
Ag1 Mg3 Ga1 115.65(3) 14_445 15 ?
Ga1 Mg3 Ag1 115.65(3) 14_445 15 ?
Ag1 Mg3 Ag1 115.65(3) 14_445 15 ?
Ga1 Mg3 Ag1 0.000(13) 15 15 ?
Ga1 Mg3 Ag1 115.65(3) 14_445 13_455 ?
Ag1 Mg3 Ag1 115.65(3) 14_445 13_455 ?
Ga1 Mg3 Ag1 115.65(3) 15 13_455 ?
Ag1 Mg3 Ag1 115.65(3) 15 13_455 ?
Ga1 Mg3 Ga1 115.65(3) 14_445 13_455 ?
Ag1 Mg3 Ga1 115.65(3) 14_445 13_455 ?
Ga1 Mg3 Ga1 115.65(3) 15 13_455 ?
Ag1 Mg3 Ga1 115.65(3) 15 13_455 ?
Ag1 Mg3 Ga1 0.000(9) 13_455 13_455 ?
Ga1 Mg3 Mg1 130.88(7) 14_445 . ?
Ag1 Mg3 Mg1 130.88(7) 14_445 . ?
Ga1 Mg3 Mg1 56.66(3) 15 . ?
Ag1 Mg3 Mg1 56.66(3) 15 . ?
Ag1 Mg3 Mg1 60.97(3) 13_455 . ?
Ga1 Mg3 Mg1 60.97(3) 13_455 . ?
Ga1 Mg3 Mg1 56.66(3) 14_445 3 ?
Ag1 Mg3 Mg1 56.66(3) 14_445 3 ?
Ga1 Mg3 Mg1 60.97(3) 15 3 ?
Ag1 Mg3 Mg1 60.97(3) 15 3 ?
Ag1 Mg3 Mg1 130.88(7) 13_455 3 ?
Ga1 Mg3 Mg1 130.88(7) 13_455 3 ?
Mg1 Mg3 Mg1 87.74(5) . 3 ?
Ga1 Mg3 Mg1 60.97(3) 14_445 2 ?
Ag1 Mg3 Mg1 60.97(3) 14_445 2 ?
Ga1 Mg3 Mg1 130.88(7) 15 2 ?
Ag1 Mg3 Mg1 130.88(7) 15 2 ?
Ag1 Mg3 Mg1 56.66(3) 13_455 2 ?
Ga1 Mg3 Mg1 56.66(3) 13_455 2 ?
Mg1 Mg3 Mg1 87.74(5) . 2 ?
Mg1 Mg3 Mg1 87.74(5) 3 2 ?
Ga1 Mg3 Mg2 54.47(2) 14_445 3 ?
Ag1 Mg3 Mg2 54.47(2) 14_445 3 ?
Ga1 Mg3 Mg2 164.11(4) 15 3 ?
Ag1 Mg3 Mg2 164.11(4) 15 3 ?
Ag1 Mg3 Mg2 80.10(2) 13_455 3 ?
Ga1 Mg3 Mg2 80.10(2) 13_455 3 ?
Mg1 Mg3 Mg2 139.02(4) . 3 ?
Mg1 Mg3 Mg2 111.11(3) 3 3 ?
Mg1 Mg3 Mg2 58.45(3) 2 3 ?
Ga1 Mg3 Mg2 80.10(2) 14_445 . ?
Ag1 Mg3 Mg2 80.10(2) 14_445 . ?
Ga1 Mg3 Mg2 54.47(2) 15 . ?
Ag1 Mg3 Mg2 54.47(2) 15 . ?
Ag1 Mg3 Mg2 164.11(4) 13_455 . ?
Ga1 Mg3 Mg2 164.11(4) 13_455 . ?
Mg1 Mg3 Mg2 111.11(3) . . ?
Mg1 Mg3 Mg2 58.45(3) 3 . ?
Mg1 Mg3 Mg2 139.02(4) 2 . ?
Mg2 Mg3 Mg2 109.73(4) 3 . ?
Ga1 Mg3 Mg2 164.11(4) 14_445 2 ?
Ag1 Mg3 Mg2 164.11(4) 14_445 2 ?
Ga1 Mg3 Mg2 80.10(2) 15 2 ?
Ag1 Mg3 Mg2 80.10(2) 15 2 ?
Ag1 Mg3 Mg2 54.47(2) 13_455 2 ?
Ga1 Mg3 Mg2 54.47(2) 13_455 2 ?
Mg1 Mg3 Mg2 58.45(3) . 2 ?
Mg1 Mg3 Mg2 139.02(4) 3 2 ?
Mg1 Mg3 Mg2 111.11(3) 2 2 ?
Mg2 Mg3 Mg2 109.73(4) 3 2 ?
Mg2 Mg3 Mg2 109.73(4) . 2 ?
Ga1 Mg4 Ag1 0.000(13) 3 3 ?
Ga1 Mg4 Ag1 111.59(3) 3 . ?
Ag1 Mg4 Ag1 111.59(3) 3 . ?
Ga1 Mg4 Ga1 111.59(3) 3 2 ?
Ag1 Mg4 Ga1 111.59(3) 3 2 ?
Ag1 Mg4 Ga1 111.59(3) . 2 ?
Ga1 Mg4 Ag1 111.59(3) 3 2 ?
Ag1 Mg4 Ag1 111.59(3) 3 2 ?
Ag1 Mg4 Ag1 111.59(3) . 2 ?
Ga1 Mg4 Ag1 0.000(13) 2 2 ?
Ga1 Mg4 Mg1 66.11(2) 3 14_445 ?
Ag1 Mg4 Mg1 66.11(2) 3 14_445 ?
Ag1 Mg4 Mg1 171.20(7) . 14_445 ?
Ga1 Mg4 Mg1 63.24(2) 2 14_445 ?
Ag1 Mg4 Mg1 63.24(2) 2 14_445 ?
Ga1 Mg4 Mg1 63.24(2) 3 15 ?
Ag1 Mg4 Mg1 63.24(2) 3 15 ?
Ag1 Mg4 Mg1 66.10(2) . 15 ?
Ga1 Mg4 Mg1 171.20(7) 2 15 ?
Ag1 Mg4 Mg1 171.20(7) 2 15 ?
Mg1 Mg4 Mg1 117.81(2) 14_445 15 ?
Ga1 Mg4 Mg1 171.20(7) 3 13_455 ?
Ag1 Mg4 Mg1 171.20(7) 3 13_455 ?
Ag1 Mg4 Mg1 63.24(2) . 13_455 ?
Ga1 Mg4 Mg1 66.11(2) 2 13_455 ?
Ag1 Mg4 Mg1 66.11(2) 2 13_455 ?
Mg1 Mg4 Mg1 117.81(2) 14_445 13_455 ?
Mg1 Mg4 Mg1 117.81(2) 15 13_455 ?
Ga1 Mg4 Mg2 60.84(3) 3 15_445 ?
Ag1 Mg4 Mg2 60.84(3) 3 15_445 ?
Ag1 Mg4 Mg2 111.87(6) . 15_445 ?
Ga1 Mg4 Mg2 54.95(3) 2 15_445 ?
Ag1 Mg4 Mg2 54.95(3) 2 15_445 ?
Mg1 Mg4 Mg2 59.41(3) 14_445 15_445 ?
Mg1 Mg4 Mg2 117.27(4) 15 15_445 ?
Mg1 Mg4 Mg2 113.44(4) 13_455 15_445 ?
Ga1 Mg4 Mg2 54.95(3) 3 13 ?
Ag1 Mg4 Mg2 54.95(3) 3 13 ?
Ag1 Mg4 Mg2 60.84(3) . 13 ?
Ga1 Mg4 Mg2 111.87(6) 2 13 ?
Ag1 Mg4 Mg2 111.87(6) 2 13 ?
Mg1 Mg4 Mg2 113.44(4) 14_445 13 ?
Mg1 Mg4 Mg2 59.41(3) 15 13 ?
Mg1 Mg4 Mg2 117.27(4) 13_455 13 ?
Mg2 Mg4 Mg2 66.45(5) 15_445 13 ?
Ga1 Mg4 Mg2 111.87(6) 3 14_455 ?
Ag1 Mg4 Mg2 111.87(6) 3 14_455 ?
Ag1 Mg4 Mg2 54.95(3) . 14_455 ?
Ga1 Mg4 Mg2 60.84(3) 2 14_455 ?
Ag1 Mg4 Mg2 60.84(3) 2 14_455 ?
Mg1 Mg4 Mg2 117.27(4) 14_445 14_455 ?
Mg1 Mg4 Mg2 113.44(4) 15 14_455 ?
Mg1 Mg4 Mg2 59.41(3) 13_455 14_455 ?
Mg2 Mg4 Mg2 66.45(5) 15_445 14_455 ?
Mg2 Mg4 Mg2 66.45(5) 13 14_455 ?
Ga1 Mg5 Ag1 0.0 17_445 17_445 ?
Ga1 Mg5 Ag1 119.011(14) 17_445 16 ?
Ag1 Mg5 Ag1 119.011(14) 17_445 16 ?
Ga1 Mg5 Ga1 119.011(14) 17_445 16 ?
Ag1 Mg5 Ga1 119.011(14) 17_445 16 ?
Ag1 Mg5 Ga1 0.000(13) 16 16 ?
Ga1 Mg5 Ga1 119.010(14) 17_445 18_545 ?
Ag1 Mg5 Ga1 119.010(14) 17_445 18_545 ?
Ag1 Mg5 Ga1 119.009(13) 16 18_545 ?
Ga1 Mg5 Ga1 119.009(13) 16 18_545 ?
Ga1 Mg5 Ag1 119.010(14) 17_445 18_545 ?
Ag1 Mg5 Ag1 119.010(14) 17_445 18_545 ?
Ag1 Mg5 Ag1 119.009(13) 16 18_545 ?
Ga1 Mg5 Ag1 119.009(13) 16 18_545 ?
Ga1 Mg5 Ag1 0.000(9) 18_545 18_545 ?
Ga1 Mg5 Mg1 144.24(7) 17_445 5 ?
Ag1 Mg5 Mg1 144.24(7) 17_445 5 ?
Ag1 Mg5 Mg1 57.61(2) 16 5 ?
Ga1 Mg5 Mg1 57.61(2) 16 5 ?
Ga1 Mg5 Mg1 64.85(3) 18_545 5 ?
Ag1 Mg5 Mg1 64.85(3) 18_545 5 ?
Ga1 Mg5 Mg1 64.85(3) 17_445 4_445 ?
Ag1 Mg5 Mg1 64.85(3) 17_445 4_445 ?
Ag1 Mg5 Mg1 144.24(7) 16 4_445 ?
Ga1 Mg5 Mg1 144.24(7) 16 4_445 ?
Ga1 Mg5 Mg1 57.61(2) 18_545 4_445 ?
Ag1 Mg5 Mg1 57.61(2) 18_545 4_445 ?
Mg1 Mg5 Mg1 97.47(5) 5 4_445 ?
Ga1 Mg5 Mg1 57.61(2) 17_445 6_455 ?
Ag1 Mg5 Mg1 57.61(2) 17_445 6_455 ?
Ag1 Mg5 Mg1 64.85(3) 16 6_455 ?
Ga1 Mg5 Mg1 64.85(3) 16 6_455 ?
Ga1 Mg5 Mg1 144.24(7) 18_545 6_455 ?
Ag1 Mg5 Mg1 144.24(7) 18_545 6_455 ?
Mg1 Mg5 Mg1 97.47(5) 5 6_455 ?
Mg1 Mg5 Mg1 97.47(5) 4_445 6_455 ?
Ga1 Mg5 Mg2 108.85(4) 17_445 15_445 ?
Ag1 Mg5 Mg2 108.85(4) 17_445 15_445 ?
Ag1 Mg5 Mg2 117.18(5) 16 15_445 ?
Ga1 Mg5 Mg2 117.18(5) 16 15_445 ?
Ga1 Mg5 Mg2 56.81(3) 18_545 15_445 ?
Ag1 Mg5 Mg2 56.81(3) 18_545 15_445 ?
Mg1 Mg5 Mg2 102.02(3) 5 15_445 ?
Mg1 Mg5 Mg2 91.27(3) 4_445 15_445 ?
Mg1 Mg5 Mg2 157.40(5) 6_455 15_445 ?
Ga1 Mg5 Mg2 117.18(5) 17_445 13 ?
Ag1 Mg5 Mg2 117.18(5) 17_445 13 ?
Ag1 Mg5 Mg2 56.81(3) 16 13 ?
Ga1 Mg5 Mg2 56.81(3) 16 13 ?
Ga1 Mg5 Mg2 108.85(4) 18_545 13 ?
Ag1 Mg5 Mg2 108.85(4) 18_545 13 ?
Mg1 Mg5 Mg2 91.27(3) 5 13 ?
Mg1 Mg5 Mg2 157.40(5) 4_445 13 ?
Mg1 Mg5 Mg2 102.02(3) 6_455 13 ?
Mg2 Mg5 Mg2 66.47(5) 15_445 13 ?
Ga1 Mg5 Mg2 56.81(3) 17_445 14_455 ?
Ag1 Mg5 Mg2 56.81(3) 17_445 14_455 ?
Ag1 Mg5 Mg2 108.85(4) 16 14_455 ?
Ga1 Mg5 Mg2 108.85(4) 16 14_455 ?
Ga1 Mg5 Mg2 117.18(5) 18_545 14_455 ?
Ag1 Mg5 Mg2 117.18(5) 18_545 14_455 ?
Mg1 Mg5 Mg2 157.40(5) 5 14_455 ?
Mg1 Mg5 Mg2 102.02(3) 4_445 14_455 ?
Mg1 Mg5 Mg2 91.27(3) 6_455 14_455 ?
Mg2 Mg5 Mg2 66.46(5) 15_445 14_455 ?
Mg2 Mg5 Mg2 66.46(5) 13 14_455 ?

loop_
_geom_bond_atom_site_label_1
_geom_bond_atom_site_label_2
_geom_bond_distance
_geom_bond_site_symmetry_2
_geom_bond_publ_flag
Ag1 Mg5 2.7807(5) 16 ?
Ag1 Mg4 2.7966(7) . ?
Ag1 Mg2 2.8016(11) 14_455 ?
Ag1 Mg1 2.8386(11) . ?
Ag1 Mg1 2.8744(11) 14_455 ?
Ag1 Mg3 2.8776(6) 13_455 ?
Ag1 Mg2 2.8812(11) 4_455 ?
Ag1 Mg2 3.0690(11) 13 ?
Ag1 Mg1 3.0708(11) 13_455 ?
Ag1 Mg1 3.1937(11) 15 ?
Mg1 Ga1 2.8744(11) 15 ?
Mg1 Ag1 2.8744(11) 15 ?
Mg1 Mg4 3.0464(11) 13_455 ?
Mg1 Ag1 3.0708(11) 13_455 ?
Mg1 Ga1 3.0708(11) 13_455 ?
Mg1 Mg2 3.1092(15) 2 ?
Mg1 Mg1 3.1393(14) 15 ?
Mg1 Mg1 3.1394(14) 14_455 ?
Mg1 Mg5 3.1476(14) 7_554 ?
Mg1 Mg3 3.1571(16) . ?
Mg2 Ga1 2.8016(10) 15 ?
Mg2 Ag1 2.8016(10) 15 ?
Mg2 Ga1 2.8812(11) 7_544 ?
Mg2 Ag1 2.8812(11) 7_544 ?
Mg2 Mg2 2.976(2) 10_655 ?
Mg2 Ag1 3.0690(11) 13 ?
Mg2 Ga1 3.0690(11) 13 ?
Mg2 Mg1 3.1092(15) 3 ?
Mg2 Mg3 3.2102(13) . ?
Mg2 Mg5 3.2204(18) 13 ?
Mg2 Mg4 3.2210(18) 13 ?
Mg2 Mg2 3.2274(13) 11 ?
Mg3 Ga1 2.8776(6) 14_445 ?
Mg3 Ag1 2.8776(6) 14_445 ?
Mg3 Ga1 2.8776(6) 15 ?
Mg3 Ag1 2.8776(6) 15 ?
Mg3 Ag1 2.8776(6) 13_455 ?
Mg3 Ga1 2.8776(6) 13_455 ?
Mg3 Mg1 3.1571(16) 3 ?
Mg3 Mg1 3.1571(16) 2 ?
Mg3 Mg2 3.2102(13) 3 ?
Mg3 Mg2 3.2102(13) 2 ?
Mg4 Ga1 2.7966(7) 3 ?
Mg4 Ag1 2.7966(7) 3 ?
Mg4 Ga1 2.7966(7) 2 ?
Mg4 Ag1 2.7966(7) 2 ?
Mg4 Mg1 3.0463(11) 14_445 ?
Mg4 Mg1 3.0463(12) 15 ?
Mg4 Mg1 3.0464(11) 13_455 ?
Mg4 Mg2 3.2210(18) 15_445 ?
Mg4 Mg2 3.2210(18) 13 ?
Mg4 Mg2 3.2210(18) 14_455 ?
Mg5 Ga1 2.7807(5) 17_445 ?
Mg5 Ag1 2.7807(5) 17_445 ?
Mg5 Ag1 2.7807(5) 16 ?
Mg5 Ga1 2.7807(5) 16 ?
Mg5 Ga1 2.7808(5) 18_545 ?
Mg5 Ag1 2.7808(5) 18_545 ?
Mg5 Mg1 3.1476(14) 5 ?
Mg5 Mg1 3.1476(14) 4_445 ?
Mg5 Mg1 3.1476(14) 6_455 ?
Mg5 Mg2 3.2204(18) 15_445 ?
Mg5 Mg2 3.2204(18) 13 ?
Mg5 Mg2 3.2205(18) 14_455 ?
